data_2200233
loop_
_publ_author_name
'Lutz, Martin'

_publ_section_title
;
 Lithium orotate monohydrate
;
_journal_issue 3
_journal_name_full 'Acta Crystallographica Section E'
_journal_page_first m103
_journal_page_last m105
_journal_paper_doi 10.1107/S1600536801002392
_journal_volume 57
_journal_year 2001
_chemical_formula_iupac 'Li 1+, C5 H3 N2 O4 1-, H2 O'
_chemical_formula_moiety 'Li 1+, C5 H3 N2 O4 1-, H2 O'
_chemical_formula_sum 'C5 H5 Li N2 O5'
_chemical_formula_weight 180.05
_chemical_name_common 'Lithium orotate monohydrate'
_chemical_name_systematic
;
lithium 1,2,3,6-tetrahydro-2,6-dioxo-4-pyrimidinecarboxylate monohydrate
;
_space_group_IT_number 1
_symmetry_cell_setting triclinic
_symmetry_space_group_name_Hall 'P 1'
_symmetry_space_group_name_H-M 'P 1'
_audit_creation_method SHELXL-97
_cell_angle_alpha 89.733(2)
_cell_angle_beta 102.717(2)
_cell_angle_gamma 99.6012(13)
_cell_formula_units_Z 1
_cell_length_a 4.9745(2)
_cell_length_b 5.3035(2)
_cell_length_c 6.7548(2)
_cell_measurement_reflns_used 2473
_cell_measurement_temperature 110(2)
_cell_measurement_theta_max 30.0
_cell_measurement_theta_min 3.1
_cell_volume 171.305(11)
_computing_cell_refinement 'HKL2000 (Otwinowski & Minor, 1997)'
_computing_data_collection 'COLLECT (Nonius, 1998)'
_computing_data_reduction 'HKL2000 (Otwinowski & Minor, 1997)'
_computing_molecular_graphics 'PLATON (Spek, 2001)'
_computing_publication_material 'manual editing of SHELXL97 output'
_computing_structure_refinement 'SHELXL97 (Sheldrick, 1997)'
_computing_structure_solution 'coordinates taken from literature (Bach et al., 1990)'
_diffrn_ambient_temperature 110(2)
_diffrn_measured_fraction_theta_full .997
_diffrn_measured_fraction_theta_max .997
_diffrn_measurement_device_type 'Nonius KappaCCD'
_diffrn_measurement_method
;
\f and \w scans with 2\% scan width and a crystal--detector distance of
40 mm
;
_diffrn_radiation_monochromator graphite
_diffrn_radiation_source 'rotating anode'
_diffrn_radiation_type MoK\a
_diffrn_radiation_wavelength .71073
_diffrn_reflns_av_R_equivalents .0495
_diffrn_reflns_av_sigmaI/netI .0334
_diffrn_reflns_limit_h_max 6
_diffrn_reflns_limit_h_min -6
_diffrn_reflns_limit_k_max 7
_diffrn_reflns_limit_k_min -7
_diffrn_reflns_limit_l_max 9
_diffrn_reflns_limit_l_min -9
_diffrn_reflns_number 4219
_diffrn_reflns_theta_full 30.00
_diffrn_reflns_theta_max 30.00
_diffrn_reflns_theta_min 3.09
_diffrn_standards_decay_% 0
_diffrn_standards_number 0
_exptl_absorpt_coefficient_mu .154
_exptl_absorpt_correction_type none
_exptl_crystal_colour colourless
_exptl_crystal_density_diffrn 1.745
_exptl_crystal_density_method 'not measured'
_exptl_crystal_description plate
_exptl_crystal_F_000 92
_exptl_crystal_size_max .15
_exptl_crystal_size_mid .15
_exptl_crystal_size_min .03
_refine_diff_density_max .432
_refine_diff_density_min -.268
_refine_ls_extinction_method none
_refine_ls_goodness_of_fit_ref 1.089
_refine_ls_hydrogen_treatment noref
_refine_ls_matrix_type full
_refine_ls_number_parameters 118
_refine_ls_number_reflns 994
_refine_ls_number_restraints 3
_refine_ls_restrained_S_all 1.087
_refine_ls_R_factor_all .0319
_refine_ls_R_factor_gt .0298
_refine_ls_shift/su_max .031
_refine_ls_shift/su_mean .004
_refine_ls_structure_factor_coef Fsqd
_refine_ls_weighting_details 'calc w = 1/[\s^2^(Fo^2^)+(0.0464P)^2^+0.0193P] where P = (Fo^2^+2Fc^2^)/3'
_refine_ls_weighting_scheme calc
_refine_ls_wR_factor_ref .0789
_reflns_number_gt 948
_reflns_number_total 994
_reflns_threshold_expression I>2\s(I)
_cod_data_source_file wn6002.cif
_cod_data_source_block I
_cod_database_code 2200233
_cod_database_fobs_code 2200233

loop_
_symmetry_equiv_pos_as_xyz
'x, y, z'

loop_
_atom_site_label
_atom_site_fract_x
_atom_site_fract_y
_atom_site_fract_z
_atom_site_U_iso_or_equiv
_atom_site_adp_type
_atom_site_calc_flag
_atom_site_refinement_flags
_atom_site_occupancy
_atom_site_disorder_assembly
_atom_site_disorder_group
_atom_site_type_symbol
O1 .4976(3) .8088(2) .7934(2) .0144(3) Uani d . 1 . . O
O2 .7888(3) .8660(2) 1.10006(19) .0134(3) Uani d . 1 . . O
O3 -.1398(3) 1.3798(3) .7411(2) .0144(3) Uani d . 1 . . O
O4 .3434(3) 1.5475(3) 1.3940(2) .0146(3) Uani d . 1 . . O
O5 .9590(3) .8413(3) .50562(19) .0145(3) Uani d . 1 . . O
N1 .1107(3) 1.4682(3) 1.0664(2) .0104(3) Uani d . 1 . . N
N2 .2182(3) 1.1671(3) .8621(2) .0101(3) Uani d . 1 . . N
C1 .5855(3) .9115(3) .9669(3) .0102(3) Uani d . 1 . . C
C2 .4264(3) 1.1143(3) 1.0188(3) .0097(3) Uani d . 1 . . C
C3 .4784(4) 1.2366(3) 1.2017(3) .0116(3) Uani d . 1 . . C
C4 .0518(3) 1.3416(3) .8802(3) .0102(3) Uani d . 1 . . C
C5 .3124(3) 1.4253(3) 1.2317(2) .0104(3) Uani d . 1 . . C
Li1 .6638(7) .6384(6) .6212(5) .0147(6) Uani d . 1 . . Li
H1 .0108 1.5639 1.0932 .050 Uiso d . 1 . . H
H2 .1921 1.0859 .7588 .050 Uiso d . 1 . . H
H3 .6112 1.1938 1.3084 .050 Uiso d . 1 . . H
H4 1.0759 .7589 .4932 .050 Uiso d . 1 . . H
H5 .8892 .8639 .3891 .050 Uiso d . 1 . . H

loop_
_atom_site_aniso_label
_atom_site_aniso_U_11
_atom_site_aniso_U_22
_atom_site_aniso_U_33
_atom_site_aniso_U_12
_atom_site_aniso_U_13
_atom_site_aniso_U_23
O1 .0168(6) .0157(6) .0121(6) .0078(5) .0019(5) -.0039(5)
O2 .0146(6) .0167(6) .0100(6) .0088(5) .0006(5) -.0015(5)
O3 .0148(6) .0157(6) .0119(6) .0070(5) -.0019(5) -.0021(5)
O4 .0152(6) .0192(6) .0101(6) .0080(5) .0002(5) -.0057(5)
O5 .0156(6) .0189(6) .0102(6) .0085(5) .0014(5) -.0011(5)
N1 .0100(6) .0112(6) .0106(7) .0054(5) .0010(5) -.0013(5)
N2 .0113(6) .0111(7) .0081(7) .0041(5) .0010(5) -.0027(5)
C1 .0102(7) .0098(7) .0119(8) .0034(5) .0037(6) -.0004(6)
C2 .0096(7) .0102(7) .0106(8) .0042(6) .0032(6) .0004(6)
C3 .0112(7) .0138(8) .0100(8) .0056(6) .0003(6) -.0012(6)
C4 .0110(7) .0112(7) .0088(8) .0030(6) .0023(6) -.0001(6)
C5 .0095(7) .0128(8) .0087(8) .0021(6) .0016(6) -.0009(6)
Li1 .0151(14) .0171(14) .0124(14) .0072(11) .0008(12) -.0009(11)

loop_
_atom_type_symbol
_atom_type_description
_atom_type_scat_dispersion_real
_atom_type_scat_dispersion_imag
_atom_type_scat_source
C C .0033 .0016 'International Tables Vol C Tables 4.2.6.8 and 6.1.1.4'
H H .0000 .0000 'International Tables Vol C Tables 4.2.6.8 and 6.1.1.4'
Li Li -.0003 .0001 'International Tables Vol C Tables 4.2.6.8 and 6.1.1.4'
N N .0061 .0033 'International Tables Vol C Tables 4.2.6.8 and 6.1.1.4'
O O .0106 .0060 'International Tables Vol C Tables 4.2.6.8 and 6.1.1.4'

loop_
_geom_angle_atom_site_label_1
_geom_angle_atom_site_label_2
_geom_angle_atom_site_label_3
_geom_angle_site_symmetry_1
_geom_angle_site_symmetry_3
_geom_angle
_geom_angle_publ_flag
C1 O1 Li1 . . 133.32(15) no
C1 O2 H5 . 1_556 137.1 no
C1 O2 H1 . 1_645 126.5 no
H5 O2 H1 1_556 1_645 88.1 no
C4 O3 Li1 . 1_465 142.65(15) no
C5 O4 Li1 . 1_566 132.15(14) no
C5 O4 H4 . 1_466 130.2 no
Li1 O4 H4 1_566 1_466 97.3 no
Li1 O5 H2 . 1_655 102.1 no
Li1 O5 H4 . . 111.5 no
H2 O5 H4 1_655 . 99.3 no
Li1 O5 H5 . . 106.7 no
H2 O5 H5 1_655 . 134.7 no
H4 O5 H5 . . 101.6 no
C5 N1 C4 . . 125.42(14) no
C5 N1 H1 . . 112.7 no
C4 N1 H1 . . 121.3 no
C4 N2 C2 . . 122.93(14) no
C4 N2 H2 . . 120.0 no
C2 N2 H2 . . 117.0 no
O1 C1 O2 . . 127.08(16) no
O1 C1 C2 . . 115.57(15) no
O2 C1 C2 . . 117.35(15) no
C3 C2 N2 . . 120.97(15) no
C3 C2 C1 . . 124.60(15) no
N2 C2 C1 . . 114.43(15) no
C2 C3 C5 . . 119.27(15) no
C2 C3 H3 . . 120.6 no
C5 C3 H3 . . 120.0 no
O3 C4 N2 . . 122.11(15) no
O3 C4 N1 . . 122.45(15) no
N2 C4 N1 . . 115.44(15) no
O4 C5 N1 . . 119.89(14) no
O4 C5 C3 . . 124.16(15) no
N1 C5 C3 . . 115.95(15) no
O1 Li1 O3 . 1_645 115.80(17) no
O1 Li1 O4 . 1_544 99.57(15) no
O3 Li1 O4 1_645 1_544 119.26(17) no
O1 Li1 O5 . . 117.94(17) no
O3 Li1 O5 1_645 . 99.21(15) no
O4 Li1 O5 1_544 . 105.70(16) no

loop_
_geom_bond_atom_site_label_1
_geom_bond_atom_site_label_2
_geom_bond_site_symmetry_2
_geom_bond_distance
_geom_bond_publ_flag
O1 C1 . 1.250(2) yes
O1 Li1 . 1.881(3) yes
O2 C1 . 1.252(2) yes
O2 H5 1_556 1.9062 no
O2 H1 1_645 2.0982 no
O3 C4 . 1.225(2) yes
O3 Li1 1_465 1.892(3) yes
O4 C5 . 1.2425(19) yes
O4 Li1 1_566 1.950(3) yes
O4 H4 1_466 2.0916 no
O5 Li1 . 1.973(4) yes
O5 H2 1_655 2.1444 no
O5 H4 . .8016 no
O5 H5 . .8045 no
N1 C5 . 1.373(2) no
N1 C4 . 1.378(2) no
N1 H1 . .8134 no
N2 C4 . 1.363(2) no
N2 C2 . 1.372(2) no
N2 H2 . .7958 no
C1 C2 . 1.521(2) no
C2 C3 . 1.351(2) no
C3 C5 . 1.441(2) no
C3 H3 . .9199 no
Li1 O3 1_645 1.892(3) no
Li1 O4 1_544 1.950(3) no

loop_
_geom_hbond_atom_site_label_D
_geom_hbond_atom_site_label_H
_geom_hbond_atom_site_label_A
_geom_hbond_site_symmetry_A
_geom_hbond_distance_DH
_geom_hbond_distance_HA
_geom_hbond_distance_DA
_geom_hbond_angle_DHA
N1 H1 O2 1_465 .81 2.10 2.8910(19) 164.8
N2 H2 O1 . .80 2.26 2.6326(18) 109.3
N2 H2 O5 1_455 .80 2.14 2.8941(19) 157.1
O5 H4 O1 1_655 .80 2.56 2.9738(17) 114.1
O5 H4 O4 1_644 .80 2.09 2.8797(17) 167.6
O5 H5 O2 1_554 .80 1.91 2.6928(18) 165.6

loop_
_geom_torsion_atom_site_label_1
_geom_torsion_atom_site_label_2
_geom_torsion_atom_site_label_3
_geom_torsion_atom_site_label_4
_geom_torsion_site_symmetry_1
_geom_torsion_site_symmetry_4
_geom_torsion
_geom_torsion_publ_flag
Li1 O1 C1 O2 . . -22.7(3) no
Li1 O1 C1 C2 . . 156.93(18) no
H5 O2 C1 O1 1_556 . -147.5 no
H1 O2 C1 O1 1_645 . -10.1 no
H5 O2 C1 C2 1_556 . 32.8 no
H1 O2 C1 C2 1_645 . 170.2 no
C4 N2 C2 C3 . . -.4(2) no
C4 N2 C2 C1 . . 179.45(16) no
O1 C1 C2 C3 . . 176.07(18) no
O2 C1 C2 C3 . . -4.2(2) yes
O1 C1 C2 N2 . . -3.8(2) no
O2 C1 C2 N2 . . 175.87(16) no
N2 C2 C3 C5 . . -.1(2) no
C1 C2 C3 C5 . . -179.97(17) no
Li1 O3 C4 N2 1_465 . -146.6(2) no
Li1 O3 C4 N1 1_465 . 34.6(3) no
C2 N2 C4 O3 . . -177.30(15) no
C2 N2 C4 N1 . . 1.6(2) no
C5 N1 C4 O3 . . 176.49(16) no
C5 N1 C4 N2 . . -2.4(3) no
Li1 O4 C5 N1 1_566 . -154.83(19) no
H4 O4 C5 N1 1_466 . 16.9 no
Li1 O4 C5 C3 1_566 . 24.7(3) no
H4 O4 C5 C3 1_466 . -163.6 no
C4 N1 C5 O4 . . -178.48(16) no
C4 N1 C5 C3 . . 1.9(3) no
C2 C3 C5 O4 . . 179.83(17) no
C2 C3 C5 N1 . . -.6(2) no
C1 O1 Li1 O3 . 1_645 49.2(3) no
C1 O1 Li1 O4 . 1_544 178.44(18) no
C1 O1 Li1 O5 . . -68.0(3) no
H2 O5 Li1 O1 1_655 . 40.9 no
H2 O5 Li1 O3 1_655 1_645 -84.9 no
H2 O5 Li1 O4 1_655 1_544 151.1 no
